data_4328586
loop_
_publ_author_name
'William P. Forrest'
'Zhi Cao'
'Kerry M. Hassell'
'Boone M. Prentice'
'Phillip E. Fanwick'
'Tong Ren'

_publ_contact_author_address
;    Department of Chemistry
     Purdue University
     560 Oval Dr.
     W. Lafayette
     IN 47907-2084
     USA
;
_publ_contact_author_email pfanwick@purdue.edu
_publ_contact_author_fax 1(765)4940239
_publ_contact_author_name 'Fanwick, Phillip E.'
_publ_contact_author_phone 1(765)4944572
_publ_section_title
;
 Diruthenium(III,III) Bis(alkynyl) Compounds with
 Donor/Acceptor-Substituted geminal-Diethynylethene Ligands
;
_journal_name_full 'Inorganic Chemistry'
_journal_page_first 3261
_journal_page_last 3269
_journal_paper_doi 10.1021/ic202720c
_journal_volume 51
_journal_year 2012
_chemical_formula_moiety 'C70 H98 N8 Ru2 Si2,C4 H8 O1'
_chemical_formula_sum 'C74 H106 N8 O Ru2 Si2'
_chemical_formula_weight 1382.03
_space_group_IT_number 2
_symmetry_cell_setting triclinic
_symmetry_space_group_name_Hall '-P 1'
_symmetry_space_group_name_H-M 'P -1'
_atom_type_scat_source 'International Tables for Crystallography (Vol C)'
_cell_angle_alpha 80.515(8)
_cell_angle_beta 79.918(10)
_cell_angle_gamma 87.793(12)
_cell_formula_units_Z 2
_cell_length_a 10.6263(15)
_cell_length_b 16.654(3)
_cell_length_c 21.360(3)
_cell_measurement_reflns_used 12202
_cell_measurement_temperature 150.0(2)
_cell_measurement_theta_max 67
_cell_measurement_theta_min 2
_cell_volume 3670.7(10)
_computing_cell_refinement 'DENZO/SCALEPACK (Otwinowski & Minor, 1996)'
_computing_data_collection 'CrystalClear(Rigaku, 2001)'
_computing_data_reduction 'DENZO/SCALEPACK (Otwinowski & Minor, 1996)'
_computing_molecular_graphics
;
    ORTEP (Johnson, 1976)
    PLATON (Spek, 2003)
;
_computing_publication_material 'SHELX97(Sheldrick, 2008) and local programs'
_computing_structure_refinement 'SHELX97 (Sheldrick, 2008)'
_computing_structure_solution
;
 direct methods (SIR2004, Burla et al., 2005)
;
_diffrn_ambient_temperature 150.0(2)
_diffrn_measured_fraction_theta_full 0.9690
_diffrn_measured_fraction_theta_max 0.9690
_diffrn_measurement_details
;
Data were collected on a Rigaku Rapid which has a quarter 
chi circle and a 200 degree curved image plate at a fixed 
distance of 127.4mm.  Strategy was optimized using the 
CrystalClear software.  The completeness is the best 
that can be obtained with this geometry. The missing data are not cusp 
data but mostly high angle data.
Also the use of HKL2000/SCALEPACK lowers the number 
of observed data as inconsistent equivalents are removed 
from the data set and not included in the collected total
;
_diffrn_measurement_device_type Rigaku_Rapid_II
_diffrn_measurement_method \w
_diffrn_radiation_monochromator 'confocal optics'
_diffrn_radiation_type CU-K\a
_diffrn_radiation_wavelength 1.54184
_diffrn_reflns_av_R_equivalents 0.0970
_diffrn_reflns_av_sigmaI/netI 0.0391
_diffrn_reflns_limit_h_max 12
_diffrn_reflns_limit_h_min 0
_diffrn_reflns_limit_k_max 19
_diffrn_reflns_limit_k_min -19
_diffrn_reflns_limit_l_max 25
_diffrn_reflns_limit_l_min -24
_diffrn_reflns_number 58683
_diffrn_reflns_theta_full 55.0
_diffrn_reflns_theta_max 67.11
_diffrn_reflns_theta_min 2.13
_diffrn_standards_number 0
_exptl_absorpt_coefficient_mu 4.071
_exptl_absorpt_correction_T_max 0.9218
_exptl_absorpt_correction_T_min 0.5730
_exptl_absorpt_correction_type multi-scan
_exptl_absorpt_process_details 'SCALEPACK (Otwinowski & Minor, 1997)'
_exptl_crystal_colour red
_exptl_crystal_density_diffrn 1.250
_exptl_crystal_description plate
_exptl_crystal_F_000 1460
_exptl_crystal_size_max 0.20
_exptl_crystal_size_mid 0.18
_exptl_crystal_size_min 0.02
_platon_squeeze_details '                                                                       '
_refine_diff_density_max 1.62
_refine_diff_density_min -0.75
_refine_ls_d_res_high 0.93
_refine_ls_extinction_method none
_refine_ls_goodness_of_fit_ref 1.124
_refine_ls_hydrogen_treatment constr
_refine_ls_matrix_type full
_refine_ls_number_parameters 808
_refine_ls_number_reflns 9274
_refine_ls_number_restraints 5
_refine_ls_R_factor_all 0.099
_refine_ls_R_factor_gt 0.078
_refine_ls_shift/su_max 0.001
_refine_ls_structure_factor_coef Fsqd
_refine_ls_weighting_details 'w=1/[\s^2^(Fo^2^)+(0.1514P)^2^+4.1812P] where P=(Fo^2^+2Fc^2^)/3'
_refine_ls_weighting_scheme calc
_refine_ls_wR_factor_gt 0.218
_refine_ls_wR_factor_ref 0.234
_reflns_number_gt 7210
_reflns_number_total 9274
_reflns_threshold_expression >2.0\s(I)
_cod_data_source_file ic202720c_si_001_2.cif
_cod_data_source_block WF792
_cod_depositor_comments
;
The following automatic conversions were performed:

'_refine_ls_weighting_scheme' value 'calc ' changed to 'calc'
according to the built-in table from CIF Core dictionary named
'cif_core.dic' version 2.4.1 from 2010-06-29.

Automatic conversion script
Id: cif_fix_values 1891 2012-01-12 08:04:46Z andrius 

The following automatic conversions were performed:

data name '_iucr_refine_instruction_details' was replaced with
'_iucr_refine_instructions_details' as specified in the replacement
file 'data/replacement-values/replacement_tags.lst'.

Automatic conversion script
Id: cif_correct_tags 9268 2022-04-12 08:56:07Z antanas 
;
_cod_original_formula_sum 'C74 H106 N8 O1 Ru2 Si2'
_cod_database_code 4328586

loop_
_symmetry_equiv_pos_as_xyz
'x, y, z'
'-x, -y, -z'

loop_
_atom_site_label
_atom_site_fract_x
_atom_site_fract_y
_atom_site_fract_z
_atom_site_U_iso_or_equiv
_atom_site_adp_type
_atom_site_occupancy
_atom_site_symmetry_multiplicity
_atom_site_calc_flag
_atom_site_refinement_flags
Ru1 0.87683(6) 0.19118(4) 0.21723(3) 0.0564(3) Uani 1 1 d .
Ru2 0.81056(5) 0.24472(4) 0.11331(3) 0.0547(3) Uani 1 1 d .
Si1 1.0356(2) 0.28155(16) -0.24039(11) 0.0665(6) Uani 1 1 d .
Si2 0.6055(2) 0.24438(17) 0.53296(12) 0.0744(7) Uani 1 1 d .
O1 0.107(3) 0.364(2) 0.4033(14) 0.385(18) Uani 1 1 d D
N1 0.9260(6) 0.1434(4) 0.0893(3) 0.0528(15) Uani 1 1 d .
N2 1.0259(6) 0.1285(4) 0.1779(3) 0.0569(16) Uani 1 1 d .
N3 0.7124(6) 0.3360(4) 0.1475(3) 0.0548(15) Uani 1 1 d .
N4 0.7185(6) 0.2629(4) 0.2484(3) 0.0610(17) Uani 1 1 d .
N5 0.9669(6) 0.3138(4) 0.0841(3) 0.0578(16) Uani 1 1 d .
N6 0.9905(6) 0.2961(4) 0.1914(3) 0.0606(17) Uani 1 1 d .
N7 0.6594(6) 0.1663(4) 0.1518(3) 0.0542(15) Uani 1 1 d .
N8 0.7628(6) 0.0968(4) 0.2310(3) 0.0552(15) Uani 1 1 d .
C1 0.9205(7) 0.1771(5) 0.3049(4) 0.063(2) Uani 1 1 d .
C2 0.9445(8) 0.1639(6) 0.3584(4) 0.064(2) Uani 1 1 d .
C3 0.9623(8) 0.1494(6) 0.4259(4) 0.075(3) Uani 1 1 d .
C4 1.0589(10) 0.1087(8) 0.4480(5) 0.100(4) Uani 1 1 d .
C5 0.8547(9) 0.1777(6) 0.4658(5) 0.081(3) Uani 1 1 d .
C6 0.7584(9) 0.2036(6) 0.4953(4) 0.073(2) Uani 1 1 d .
C7 0.7572(7) 0.2547(5) 0.0281(4) 0.061(2) Uani 1 1 d .
C8 0.7208(7) 0.2644(5) -0.0236(4) 0.0542(19) Uani 1 1 d .
C9 0.6873(7) 0.2805(5) -0.0877(3) 0.0540(19) Uani 1 1 d .
C10 0.5682(7) 0.2942(5) -0.1002(4) 0.0551(19) Uani 1 1 d .
C11 0.7963(8) 0.2780(5) -0.1386(4) 0.060(2) Uani 1 1 d .
C12 0.8874(8) 0.2765(5) -0.1797(4) 0.069(2) Uani 1 1 d .
C13 1.0757(13) 0.0960(9) 0.5179(6) 0.129(5) Uani 1 1 d .
C14 1.1680(10) 0.0763(9) 0.4032(6) 0.121(4) Uani 1 1 d .
C15 0.4565(7) 0.2958(6) -0.0474(4) 0.073(2) Uani 1 1 d .
C16 0.5397(8) 0.3151(6) -0.1668(4) 0.071(2) Uani 1 1 d .
C17 0.4809(9) 0.1661(6) 0.5380(5) 0.077(2) Uani 1 1 d .
C18 0.5014(11) 0.0883(7) 0.5845(5) 0.103(3) Uani 1 1 d .
C19 0.4738(11) 0.1449(7) 0.4717(5) 0.105(4) Uani 1 1 d .
C20 0.6256(9) 0.2605(6) 0.6153(4) 0.080(3) Uani 1 1 d .
C21 0.5006(10) 0.2744(8) 0.6603(5) 0.098(3) Uani 1 1 d .
C22 0.7196(10) 0.3279(7) 0.6141(6) 0.105(3) Uani 1 1 d .
C23 0.5699(9) 0.3395(6) 0.4786(5) 0.084(3) Uani 1 1 d .
C24 0.4517(11) 0.3867(7) 0.5062(6) 0.110(4) Uani 1 1 d .
C25 0.6828(11) 0.3967(7) 0.4517(6) 0.105(3) Uani 1 1 d .
C26 1.0454(9) 0.1870(6) -0.2786(4) 0.080(3) Uani 1 1 d .
C27 1.1632(9) 0.1842(7) -0.3311(5) 0.092(3) Uani 1 1 d .
C28 0.9297(11) 0.1712(8) -0.3043(7) 0.127(5) Uani 1 1 d .
C29 1.1714(8) 0.2826(6) -0.1939(5) 0.077(2) Uani 1 1 d .
C30 1.1733(10) 0.2028(6) -0.1451(5) 0.091(3) Uani 1 1 d .
C31 1.1627(9) 0.3583(7) -0.1600(5) 0.088(3) Uani 1 1 d .
C32 1.0256(9) 0.3754(6) -0.3011(4) 0.079(3) Uani 1 1 d .
C33 1.1595(9) 0.4063(6) -0.3365(4) 0.083(3) Uani 1 1 d .
C34 0.9507(12) 0.4430(7) -0.2757(6) 0.116(4) Uani 1 1 d .
C35 1.0216(7) 0.1139(5) 0.1195(4) 0.0539(19) Uani 1 1 d .
C36 1.1275(7) 0.0655(5) 0.0876(4) 0.060(2) Uani 1 1 d .
C37 1.2138(8) 0.1041(6) 0.0370(4) 0.070(2) Uani 1 1 d .
C38 1.3164(9) 0.0611(7) 0.0087(5) 0.081(3) Uani 1 1 d .
C39 1.3293(8) -0.0194(7) 0.0283(5) 0.077(3) Uani 1 1 d .
C40 1.2416(8) -0.0592(6) 0.0786(5) 0.073(2) Uani 1 1 d .
C41 1.1419(8) -0.0163(5) 0.1081(4) 0.066(2) Uani 1 1 d .
C42 1.0274(7) 0.3301(5) 0.1300(4) 0.0571(19) Uani 1 1 d .
C43 1.1350(7) 0.3890(5) 0.1117(4) 0.059(2) Uani 1 1 d .
C44 1.2590(8) 0.3604(5) 0.1032(4) 0.064(2) Uani 1 1 d .
C45 1.3610(8) 0.4136(7) 0.0821(5) 0.080(3) Uani 1 1 d .
C46 1.3371(10) 0.4952(7) 0.0715(5) 0.083(3) Uani 1 1 d .
C47 1.2146(11) 0.5246(6) 0.0804(5) 0.087(3) Uani 1 1 d .
C48 1.1132(9) 0.4717(5) 0.1002(4) 0.073(2) Uani 1 1 d .
C49 0.6758(7) 0.3250(5) 0.2114(4) 0.057(2) Uani 1 1 d .
C50 0.5815(8) 0.3848(5) 0.2398(4) 0.062(2) Uani 1 1 d .
C51 0.4557(8) 0.3859(5) 0.2315(4) 0.066(2) Uani 1 1 d .
C52 0.3700(9) 0.4379(6) 0.2577(5) 0.083(3) Uani 1 1 d .
C53 0.4084(10) 0.4929(6) 0.2923(5) 0.084(3) Uani 1 1 d .
C54 0.5347(9) 0.4930(6) 0.3016(5) 0.079(3) Uani 1 1 d .
C55 0.6188(8) 0.4403(5) 0.2749(4) 0.072(2) Uani 1 1 d .
C56 0.6677(7) 0.1032(5) 0.1969(4) 0.0544(19) Uani 1 1 d .
C57 0.5721(7) 0.0346(5) 0.2073(4) 0.063(2) Uani 1 1 d .
C58 0.4697(8) 0.0272(6) 0.2576(4) 0.073(2) Uani 1 1 d .
C59 0.3839(8) -0.0357(6) 0.2640(5) 0.079(3) Uani 1 1 d .
C60 0.4011(9) -0.0899(6) 0.2218(5) 0.085(3) Uani 1 1 d .
C61 0.5036(9) -0.0837(6) 0.1730(5) 0.083(3) Uani 1 1 d .
C62 0.5897(9) -0.0205(5) 0.1651(5) 0.078(3) Uani 1 1 d .
C63 0.5416(7) 0.1788(5) 0.1233(4) 0.065(2) Uani 1 1 d .
C64 0.7851(8) 0.0207(5) 0.2729(4) 0.067(2) Uani 1 1 d .
C65 0.9078(8) 0.1078(5) 0.0330(4) 0.069(2) Uani 1 1 d .
C66 1.1419(8) 0.1115(6) 0.2064(4) 0.071(2) Uani 1 1 d .
C67 1.0211(7) 0.3392(5) 0.0165(4) 0.065(2) Uani 1 1 d .
C68 1.0419(9) 0.3298(5) 0.2410(4) 0.074(2) Uani 1 1 d .
C69 0.7002(8) 0.4158(5) 0.1073(4) 0.064(2) Uani 1 1 d .
C70 0.6534(8) 0.2437(5) 0.3156(4) 0.068(2) Uani 1 1 d .
C71 0.074(4) 0.425(2) 0.4476(18) 0.39(3) Uani 1 1 d D
C72 0.085(4) 0.380(3) 0.5119(16) 0.54(5) Uani 1 1 d D
C73 0.140(4) 0.3030(17) 0.4886(10) 0.36(3) Uani 1 1 d D
C74 0.213(3) 0.3065(17) 0.4216(17) 0.286(16) Uani 1 1 d D
H17 0.3963 0.1900 0.5546 0.092 Uiso 1 1 calc R
H20 0.6639 0.2090 0.6355 0.096 Uiso 1 1 calc R
H23 0.5466 0.3204 0.4401 0.100 Uiso 1 1 calc R
H26 1.0545 0.1401 -0.2438 0.096 Uiso 1 1 calc R
H29 1.2534 0.2855 -0.2253 0.092 Uiso 1 1 calc R
H32 0.9807 0.3595 -0.3345 0.095 Uiso 1 1 calc R
H37 1.2029 0.1603 0.0213 0.085 Uiso 1 1 calc R
H38 1.3781 0.0887 -0.0248 0.097 Uiso 1 1 calc R
H39 1.3984 -0.0489 0.0078 0.092 Uiso 1 1 calc R
H40 1.2504 -0.1160 0.0926 0.088 Uiso 1 1 calc R
H41 1.0825 -0.0434 0.1429 0.079 Uiso 1 1 calc R
H44 1.2752 0.3035 0.1118 0.077 Uiso 1 1 calc R
H45 1.4462 0.3933 0.0753 0.096 Uiso 1 1 calc R
H46 1.4062 0.5320 0.0577 0.100 Uiso 1 1 calc R
H47 1.1992 0.5816 0.0730 0.104 Uiso 1 1 calc R
H48 1.0282 0.4925 0.1060 0.087 Uiso 1 1 calc R
H51 0.4289 0.3493 0.2069 0.080 Uiso 1 1 calc R
H52 0.2833 0.4368 0.2523 0.100 Uiso 1 1 calc R
H53 0.3485 0.5306 0.3098 0.101 Uiso 1 1 calc R
H54 0.5614 0.5296 0.3263 0.095 Uiso 1 1 calc R
H55 0.7056 0.4411 0.2802 0.086 Uiso 1 1 calc R
H58 0.4582 0.0645 0.2874 0.088 Uiso 1 1 calc R
H59 0.3127 -0.0411 0.2981 0.095 Uiso 1 1 calc R
H60 0.3412 -0.1322 0.2263 0.102 Uiso 1 1 calc R
H61 0.5163 -0.1225 0.1445 0.100 Uiso 1 1 calc R
H62 0.6604 -0.0154 0.1307 0.094 Uiso 1 1 calc R
H13A 1.1443 0.1310 0.5227 0.194 Uiso 1 1 calc R
H13B 1.0980 0.0388 0.5314 0.194 Uiso 1 1 calc R
H13C 0.9958 0.1099 0.5446 0.194 Uiso 1 1 calc R
H14A 1.1944 0.0226 0.4233 0.182 Uiso 1 1 calc R
H14B 1.2403 0.1137 0.3946 0.182 Uiso 1 1 calc R
H14C 1.1401 0.0718 0.3626 0.182 Uiso 1 1 calc R
H15A 0.4845 0.2803 -0.0057 0.110 Uiso 1 1 calc R
H15B 0.3921 0.2573 -0.0516 0.110 Uiso 1 1 calc R
H15C 0.4194 0.3508 -0.0502 0.110 Uiso 1 1 calc R
H16A 0.6179 0.3098 -0.1979 0.107 Uiso 1 1 calc R
H16B 0.5075 0.3712 -0.1736 0.107 Uiso 1 1 calc R
H16C 0.4750 0.2779 -0.1726 0.107 Uiso 1 1 calc R
H18A 0.4345 0.0492 0.5852 0.154 Uiso 1 1 calc R
H18B 0.4977 0.1014 0.6279 0.154 Uiso 1 1 calc R
H18C 0.5852 0.0646 0.5703 0.154 Uiso 1 1 calc R
H19A 0.5596 0.1316 0.4504 0.158 Uiso 1 1 calc R
H19B 0.4393 0.1916 0.4454 0.158 Uiso 1 1 calc R
H19C 0.4179 0.0980 0.4767 0.158 Uiso 1 1 calc R
H21A 0.5195 0.2827 0.7020 0.146 Uiso 1 1 calc R
H21B 0.4460 0.2267 0.6664 0.146 Uiso 1 1 calc R
H21C 0.4565 0.3226 0.6413 0.146 Uiso 1 1 calc R
H22A 0.6817 0.3808 0.5996 0.157 Uiso 1 1 calc R
H22B 0.7986 0.3196 0.5844 0.157 Uiso 1 1 calc R
H22C 0.7388 0.3266 0.6575 0.157 Uiso 1 1 calc R
H24A 0.4738 0.4171 0.5383 0.165 Uiso 1 1 calc R
H24B 0.3832 0.3484 0.5266 0.165 Uiso 1 1 calc R
H24C 0.4227 0.4247 0.4713 0.165 Uiso 1 1 calc R
H25A 0.6578 0.4404 0.4193 0.158 Uiso 1 1 calc R
H25B 0.7551 0.3661 0.4317 0.158 Uiso 1 1 calc R
H25C 0.7077 0.4203 0.4868 0.158 Uiso 1 1 calc R
H27A 1.1617 0.1344 -0.3499 0.138 Uiso 1 1 calc R
H27B 1.2408 0.1846 -0.3123 0.138 Uiso 1 1 calc R
H27C 1.1623 0.2318 -0.3649 0.138 Uiso 1 1 calc R
H28A 0.9241 0.2109 -0.3431 0.191 Uiso 1 1 calc R
H28B 0.8537 0.1762 -0.2717 0.191 Uiso 1 1 calc R
H28C 0.9346 0.1161 -0.3151 0.191 Uiso 1 1 calc R
H30A 1.2407 0.2055 -0.1196 0.137 Uiso 1 1 calc R
H30B 1.1901 0.1565 -0.1685 0.137 Uiso 1 1 calc R
H30C 1.0904 0.1958 -0.1165 0.137 Uiso 1 1 calc R
H31A 1.0802 0.3588 -0.1311 0.133 Uiso 1 1 calc R
H31B 1.1703 0.4078 -0.1924 0.133 Uiso 1 1 calc R
H31C 1.2321 0.3563 -0.1349 0.133 Uiso 1 1 calc R
H33A 1.1496 0.4502 -0.3720 0.125 Uiso 1 1 calc R
H33B 1.2087 0.3613 -0.3536 0.125 Uiso 1 1 calc R
H33C 1.2047 0.4267 -0.3062 0.125 Uiso 1 1 calc R
H34A 0.9910 0.4605 -0.2424 0.174 Uiso 1 1 calc R
H34B 0.8636 0.4247 -0.2572 0.174 Uiso 1 1 calc R
H34C 0.9478 0.4887 -0.3108 0.174 Uiso 1 1 calc R
H63A 0.5502 0.1508 0.0859 0.097 Uiso 1 1 calc R
H63B 0.5279 0.2371 0.1098 0.097 Uiso 1 1 calc R
H63C 0.4686 0.1567 0.1554 0.097 Uiso 1 1 calc R
H64A 0.7268 -0.0210 0.2677 0.101 Uiso 1 1 calc R
H64B 0.7699 0.0296 0.3178 0.101 Uiso 1 1 calc R
H64C 0.8737 0.0026 0.2611 0.101 Uiso 1 1 calc R
H65A 0.9493 0.1421 -0.0064 0.104 Uiso 1 1 calc R
H65B 0.8162 0.1046 0.0323 0.104 Uiso 1 1 calc R
H65C 0.9459 0.0531 0.0357 0.104 Uiso 1 1 calc R
H66A 1.2140 0.1024 0.1728 0.106 Uiso 1 1 calc R
H66B 1.1292 0.0627 0.2394 0.106 Uiso 1 1 calc R
H66C 1.1601 0.1580 0.2261 0.106 Uiso 1 1 calc R
H67A 1.0031 0.3972 0.0040 0.097 Uiso 1 1 calc R
H67B 0.9828 0.3076 -0.0101 0.097 Uiso 1 1 calc R
H67C 1.1137 0.3298 0.0101 0.097 Uiso 1 1 calc R
H68A 1.1139 0.2961 0.2533 0.111 Uiso 1 1 calc R
H68B 0.9749 0.3304 0.2788 0.111 Uiso 1 1 calc R
H68C 1.0710 0.3855 0.2239 0.111 Uiso 1 1 calc R
H69A 0.6438 0.4513 0.1324 0.096 Uiso 1 1 calc R
H69B 0.6640 0.4086 0.0694 0.096 Uiso 1 1 calc R
H69C 0.7847 0.4406 0.0933 0.096 Uiso 1 1 calc R
H70A 0.6974 0.2705 0.3431 0.101 Uiso 1 1 calc R
H70B 0.6548 0.1847 0.3297 0.101 Uiso 1 1 calc R
H70C 0.5647 0.2632 0.3189 0.101 Uiso 1 1 calc R
H71A 0.1337 0.4713 0.4354 0.467 Uiso 1 1 calc R
H71B -0.0145 0.4464 0.4468 0.467 Uiso 1 1 calc R
H72A 0.0013 0.3707 0.5406 0.648 Uiso 1 1 calc R
H72B 0.1444 0.4059 0.5332 0.648 Uiso 1 1 calc R
H73A 0.1981 0.2783 0.5184 0.438 Uiso 1 1 calc R
H73B 0.0690 0.2648 0.4937 0.438 Uiso 1 1 calc R
H74A 0.2164 0.2545 0.4047 0.343 Uiso 1 1 calc R
H74B 0.2980 0.3319 0.4141 0.343 Uiso 1 1 calc R

loop_
_atom_site_aniso_label
_atom_site_aniso_U_11
_atom_site_aniso_U_22
_atom_site_aniso_U_33
_atom_site_aniso_U_12
_atom_site_aniso_U_13
_atom_site_aniso_U_23
Ru1 0.0555(4) 0.0605(4) 0.0554(4) 0.0042(3) -0.0135(3) -0.0125(3)
Ru2 0.0521(4) 0.0582(4) 0.0564(4) 0.0020(3) -0.0136(3) -0.0126(3)
Si1 0.0521(13) 0.0815(16) 0.0651(14) 0.0014(12) -0.0073(10) -0.0132(12)
Si2 0.0682(16) 0.0824(17) 0.0755(16) 0.0065(13) -0.0135(12) -0.0218(13)
O1 0.30(3) 0.56(5) 0.31(3) 0.17(3) -0.10(2) -0.10(3)
N1 0.051(4) 0.045(3) 0.066(4) 0.005(3) -0.012(3) -0.017(3)
N2 0.056(4) 0.055(4) 0.062(4) 0.004(3) -0.014(3) -0.011(3)
N3 0.055(4) 0.059(4) 0.055(4) 0.007(3) -0.018(3) -0.016(3)
N4 0.063(4) 0.062(4) 0.056(4) 0.019(3) -0.010(3) -0.009(3)
N5 0.058(4) 0.059(4) 0.058(4) -0.001(3) -0.015(3) -0.008(3)
N6 0.058(4) 0.067(4) 0.061(4) -0.007(3) -0.011(3) -0.019(3)
N7 0.052(4) 0.053(4) 0.055(4) 0.002(3) -0.012(3) 0.002(3)
N8 0.057(4) 0.050(4) 0.059(4) 0.005(3) -0.016(3) -0.006(3)
C1 0.048(5) 0.078(6) 0.062(5) 0.000(4) -0.010(4) -0.012(4)
C2 0.054(5) 0.086(6) 0.056(5) 0.013(4) -0.016(4) -0.024(4)
C3 0.053(5) 0.098(7) 0.068(6) 0.026(5) -0.008(4) -0.003(5)
C4 0.076(7) 0.158(11) 0.077(7) 0.015(7) -0.017(5) -0.046(7)
C5 0.062(6) 0.101(7) 0.085(7) 0.001(5) -0.025(5) -0.018(6)
C6 0.064(6) 0.095(7) 0.059(5) -0.010(5) -0.008(4) -0.012(5)
C7 0.048(5) 0.061(5) 0.073(6) 0.002(4) -0.014(4) -0.002(4)
C8 0.049(4) 0.053(5) 0.062(5) 0.003(4) -0.009(4) -0.013(4)
C9 0.053(5) 0.055(5) 0.053(4) -0.003(4) -0.009(4) -0.007(4)
C10 0.052(5) 0.057(5) 0.059(4) 0.001(4) -0.009(4) -0.018(4)
C11 0.051(5) 0.070(5) 0.062(5) 0.004(4) -0.018(4) -0.010(4)
C12 0.062(5) 0.083(6) 0.064(5) -0.002(5) -0.013(5) -0.014(4)
C13 0.139(11) 0.174(13) 0.085(8) 0.044(10) -0.039(7) -0.040(8)
C14 0.081(7) 0.186(13) 0.104(8) 0.055(8) -0.029(6) -0.045(8)
C15 0.054(5) 0.096(7) 0.070(5) 0.006(5) -0.012(4) -0.018(5)
C16 0.064(5) 0.083(6) 0.074(6) 0.004(5) -0.029(4) -0.018(5)
C17 0.066(6) 0.079(6) 0.086(6) 0.003(5) -0.016(5) -0.014(5)
C18 0.116(9) 0.089(8) 0.099(8) -0.021(7) -0.011(7) -0.010(6)
C19 0.110(9) 0.116(9) 0.101(8) -0.021(7) -0.031(7) -0.031(7)
C20 0.075(6) 0.090(7) 0.079(6) 0.002(5) -0.011(5) -0.024(5)
C21 0.087(7) 0.136(10) 0.078(6) 0.015(7) -0.014(5) -0.043(6)
C22 0.092(7) 0.123(9) 0.111(8) -0.005(7) -0.018(6) -0.050(7)
C23 0.084(7) 0.085(7) 0.084(6) 0.009(6) -0.015(5) -0.021(5)
C24 0.110(9) 0.091(8) 0.122(9) 0.035(7) -0.015(7) -0.007(7)
C25 0.121(9) 0.091(8) 0.105(8) -0.007(7) -0.026(7) -0.012(6)
C26 0.077(6) 0.090(7) 0.074(6) -0.005(5) -0.004(5) -0.018(5)
C27 0.085(7) 0.107(8) 0.086(7) 0.004(6) -0.006(5) -0.031(6)
C28 0.091(8) 0.131(10) 0.176(13) -0.016(7) 0.001(8) -0.092(10)
C29 0.063(6) 0.092(7) 0.077(6) 0.007(5) -0.013(4) -0.021(5)
C30 0.087(7) 0.092(7) 0.097(7) 0.013(6) -0.036(6) -0.006(6)
C31 0.078(6) 0.105(8) 0.090(7) -0.004(6) -0.023(5) -0.029(6)
C32 0.071(6) 0.091(7) 0.080(6) 0.004(5) -0.012(5) -0.026(5)
C33 0.092(7) 0.079(6) 0.077(6) -0.008(5) -0.010(5) -0.009(5)
C34 0.123(10) 0.093(8) 0.118(9) 0.022(7) 0.002(7) -0.004(7)
C35 0.056(5) 0.055(5) 0.054(5) -0.005(4) -0.007(4) -0.018(4)
C36 0.052(5) 0.060(5) 0.075(5) 0.000(4) -0.015(4) -0.030(4)
C37 0.064(5) 0.075(6) 0.072(5) -0.004(5) -0.008(4) -0.013(5)
C38 0.068(6) 0.085(7) 0.089(7) -0.007(5) 0.002(5) -0.029(5)
C39 0.057(5) 0.098(8) 0.086(6) 0.005(5) -0.008(5) -0.053(6)
C40 0.063(6) 0.067(6) 0.100(7) 0.009(5) -0.029(5) -0.028(5)
C41 0.058(5) 0.066(6) 0.076(5) -0.001(4) -0.014(4) -0.015(4)
C42 0.057(5) 0.051(5) 0.062(5) 0.008(4) -0.012(4) -0.003(4)
C43 0.055(5) 0.066(6) 0.058(5) -0.004(4) -0.013(4) -0.015(4)
C44 0.066(6) 0.052(5) 0.079(6) 0.001(4) -0.020(4) -0.016(4)
C45 0.048(5) 0.101(8) 0.094(7) -0.005(5) -0.009(4) -0.030(6)
C46 0.075(7) 0.095(8) 0.081(6) -0.017(6) -0.019(5) -0.007(5)
C47 0.112(9) 0.065(6) 0.092(7) -0.010(6) -0.040(6) -0.007(5)
C48 0.065(5) 0.068(6) 0.091(6) 0.000(5) -0.017(5) -0.025(5)
C49 0.056(5) 0.062(5) 0.059(5) -0.010(4) -0.009(4) -0.024(4)
C50 0.061(5) 0.064(5) 0.058(5) 0.002(4) -0.009(4) -0.007(4)
C51 0.056(5) 0.070(6) 0.077(5) 0.018(4) -0.017(4) -0.024(4)
C52 0.056(5) 0.093(7) 0.105(7) 0.021(5) -0.022(5) -0.025(6)
C53 0.093(8) 0.069(6) 0.095(7) 0.019(5) -0.014(6) -0.032(5)
C54 0.075(6) 0.070(6) 0.101(7) 0.013(5) -0.019(5) -0.041(5)
C55 0.058(5) 0.078(6) 0.088(6) 0.006(5) -0.024(4) -0.028(5)
C56 0.058(5) 0.051(5) 0.054(4) 0.007(4) -0.005(4) -0.014(4)
C57 0.049(5) 0.060(5) 0.080(6) 0.004(4) -0.020(4) -0.003(4)
C58 0.059(5) 0.077(6) 0.080(6) 0.001(5) -0.010(4) -0.003(5)
C59 0.057(5) 0.077(6) 0.095(7) -0.003(5) -0.011(5) 0.007(6)
C60 0.069(6) 0.081(7) 0.107(8) -0.017(5) -0.030(6) 0.000(6)
C61 0.079(6) 0.069(6) 0.106(7) -0.008(5) -0.018(6) -0.021(5)
C62 0.080(6) 0.071(6) 0.086(6) -0.013(5) -0.011(5) -0.021(5)
C63 0.041(4) 0.079(6) 0.077(5) 0.008(4) -0.020(4) -0.011(4)
C64 0.070(5) 0.071(6) 0.061(5) -0.001(4) -0.018(4) -0.002(4)
C65 0.073(6) 0.069(5) 0.076(5) 0.009(4) -0.025(4) -0.027(4)
C66 0.066(5) 0.084(6) 0.069(5) 0.017(5) -0.024(4) -0.026(4)
C67 0.056(5) 0.077(6) 0.061(5) -0.007(4) -0.010(4) -0.010(4)
C68 0.087(6) 0.071(6) 0.072(5) -0.002(5) -0.020(5) -0.026(4)
C69 0.065(5) 0.063(5) 0.062(5) 0.003(4) -0.013(4) -0.005(4)
C70 0.056(5) 0.078(6) 0.068(5) 0.005(4) -0.004(4) -0.019(4)
C71 0.31(4) 0.66(9) 0.21(3) 0.20(5) -0.05(3) -0.14(4)
C72 0.41(6) 1.03(14) 0.21(4) -0.40(8) 0.03(4) -0.21(7)
C73 0.71(8) 0.29(3) 0.103(15) -0.30(5) -0.15(3) 0.09(2)
C74 0.24(3) 0.21(3) 0.41(6) -0.06(2) -0.03(3) -0.09(3)

loop_
_atom_type_symbol
_atom_type_radius_bond
Ru 1.25
Si 1.11
O 0.73
N 0.75
C 0.77
H 0.32

loop_
_geom_angle_atom_site_label_1
_geom_angle_atom_site_label_2
_geom_angle_atom_site_label_3
_geom_angle
N8 Ru1 C1 97.8(3)
N8 Ru1 N2 92.1(2)
C1 Ru1 N2 96.8(3)
N8 Ru1 N4 89.2(3)
C1 Ru1 N4 89.0(3)
N2 Ru1 N4 173.8(2)
N8 Ru1 N6 172.8(2)
C1 Ru1 N6 89.3(3)
N2 Ru1 N6 88.2(3)
N4 Ru1 N6 89.8(3)
N8 Ru1 Ru2 91.69(18)
C1 Ru1 Ru2 165.3(3)
N2 Ru1 Ru2 94.09(18)
N4 Ru1 Ru2 79.83(18)
N6 Ru1 Ru2 81.08(18)
N3 Ru2 C7 100.3(3)
N3 Ru2 N5 91.2(3)
C7 Ru2 N5 96.7(3)
N3 Ru2 N7 90.8(2)
C7 Ru2 N7 89.1(3)
N5 Ru2 N7 173.4(2)
N3 Ru2 N1 171.8(2)
C7 Ru2 N1 87.8(3)
N5 Ru2 N1 87.9(2)
N7 Ru2 N1 89.3(2)
N3 Ru2 Ru1 93.04(17)
C7 Ru2 Ru1 163.8(2)
N5 Ru2 Ru1 92.14(18)
N7 Ru2 Ru1 81.51(16)
N1 Ru2 Ru1 78.87(17)
C12 Si1 C32 107.7(4)
C12 Si1 C26 107.9(4)
C32 Si1 C26 111.4(4)
C12 Si1 C29 105.7(4)
C32 Si1 C29 113.6(4)
C26 Si1 C29 110.1(4)
C6 Si2 C23 107.0(4)
C6 Si2 C20 106.9(4)
C23 Si2 C20 114.3(5)
C6 Si2 C17 107.3(4)
C23 Si2 C17 110.2(4)
C20 Si2 C17 110.9(4)
C71 O1 C74 112(3)
C35 N1 C65 117.4(6)
C35 N1 Ru2 123.5(5)
C65 N1 Ru2 118.9(5)
C35 N2 C66 121.1(7)
C35 N2 Ru1 115.2(5)
C66 N2 Ru1 122.8(5)
C49 N3 C69 121.5(7)
C49 N3 Ru2 115.4(5)
C69 N3 Ru2 122.3(5)
C49 N4 C70 118.0(7)
C49 N4 Ru1 123.6(5)
C70 N4 Ru1 118.5(5)
C42 N5 C67 120.2(6)
C42 N5 Ru2 116.4(5)
C67 N5 Ru2 123.1(5)
C42 N6 C68 117.7(7)
C42 N6 Ru1 122.1(5)
C68 N6 Ru1 120.0(5)
C56 N7 C63 119.1(6)
C56 N7 Ru2 122.7(5)
C63 N7 Ru2 118.0(5)
C56 N8 C64 120.6(6)
C56 N8 Ru1 117.0(5)
C64 N8 Ru1 122.2(5)
C2 C1 Ru1 176.1(8)
C1 C2 C3 175.1(9)
C4 C3 C5 123.9(9)
C4 C3 C2 125.2(8)
C5 C3 C2 110.5(8)
C3 C4 C14 121.4(9)
C3 C4 C13 124.0(10)
C14 C4 C13 114.4(10)
C6 C5 C3 174.6(10)
C5 C6 Si2 174.5(8)
C8 C7 Ru2 176.6(8)
C7 C8 C9 174.8(8)
C10 C9 C11 121.8(7)
C10 C9 C8 124.9(7)
C11 C9 C8 113.2(7)
C9 C10 C16 122.9(7)
C9 C10 C15 121.4(7)
C16 C10 C15 115.6(7)
C12 C11 C9 178.6(9)
C11 C12 Si1 174.7(8)
C4 C13 H13A 109.50
C4 C13 H13B 109.50
H13A C13 H13B 109.50
C4 C13 H13C 109.50
H13A C13 H13C 109.50
H13B C13 H13C 109.50
C4 C14 H14A 109.50
C4 C14 H14B 109.50
H14A C14 H14B 109.50
C4 C14 H14C 109.50
H14A C14 H14C 109.50
H14B C14 H14C 109.50
C10 C15 H15A 109.50
C10 C15 H15B 109.50
H15A C15 H15B 109.50
C10 C15 H15C 109.50
H15A C15 H15C 109.50
H15B C15 H15C 109.50
C10 C16 H16A 109.50
C10 C16 H16B 109.50
H16A C16 H16B 109.50
C10 C16 H16C 109.50
H16A C16 H16C 109.50
H16B C16 H16C 109.50
C19 C17 C18 109.7(9)
C19 C17 Si2 111.6(7)
C18 C17 Si2 112.5(7)
C19 C17 H17 107.60
C18 C17 H17 107.60
Si2 C17 H17 107.60
C17 C18 H18A 109.50
C17 C18 H18B 109.50
H18A C18 H18B 109.50
C17 C18 H18C 109.50
H18A C18 H18C 109.50
H18B C18 H18C 109.50
C17 C19 H19A 109.50
C17 C19 H19B 109.50
H19A C19 H19B 109.50
C17 C19 H19C 109.50
H19A C19 H19C 109.50
H19B C19 H19C 109.50
C22 C20 C21 109.7(9)
C22 C20 Si2 113.1(7)
C21 C20 Si2 114.6(6)
C22 C20 H20 106.20
C21 C20 H20 106.20
Si2 C20 H20 106.20
C20 C21 H21A 109.50
C20 C21 H21B 109.50
H21A C21 H21B 109.50
C20 C21 H21C 109.50
H21A C21 H21C 109.50
H21B C21 H21C 109.50
C20 C22 H22A 109.50
C20 C22 H22B 109.50
H22A C22 H22B 109.50
C20 C22 H22C 109.50
H22A C22 H22C 109.50
H22B C22 H22C 109.50
C25 C23 C24 110.9(9)
C25 C23 Si2 115.7(7)
C24 C23 Si2 113.9(7)
C25 C23 H23 105.00
C24 C23 H23 105.00
Si2 C23 H23 105.00
C23 C24 H24A 109.50
C23 C24 H24B 109.50
H24A C24 H24B 109.50
C23 C24 H24C 109.50
H24A C24 H24C 109.50
H24B C24 H24C 109.50
C23 C25 H25A 109.50
C23 C25 H25B 109.50
H25A C25 H25B 109.50
C23 C25 H25C 109.50
H25A C25 H25C 109.50
H25B C25 H25C 109.50
C28 C26 C27 109.3(9)
C28 C26 Si1 114.4(7)
C27 C26 Si1 113.3(7)
C28 C26 H26 106.40
C27 C26 H26 106.40
Si1 C26 H26 106.40
C26 C27 H27A 109.50
C26 C27 H27B 109.50
H27A C27 H27B 109.50
C26 C27 H27C 109.50
H27A C27 H27C 109.50
H27B C27 H27C 109.50
C26 C28 H28A 109.50
C26 C28 H28B 109.50
H28A C28 H28B 109.50
C26 C28 H28C 109.50
H28A C28 H28C 109.50
H28B C28 H28C 109.50
C31 C29 C30 111.4(8)
C31 C29 Si1 111.1(6)
C30 C29 Si1 110.3(6)
C31 C29 H29 108.00
C30 C29 H29 108.00
Si1 C29 H29 108.00
C29 C30 H30A 109.50
C29 C30 H30B 109.50
H30A C30 H30B 109.50
C29 C30 H30C 109.50
H30A C30 H30C 109.50
H30B C30 H30C 109.50
C29 C31 H31A 109.50
C29 C31 H31B 109.50
H31A C31 H31B 109.50
C29 C31 H31C 109.50
H31A C31 H31C 109.50
H31B C31 H31C 109.50
C34 C32 C33 109.7(9)
C34 C32 Si1 114.8(7)
C33 C32 Si1 112.3(6)
C34 C32 H32 106.50
C33 C32 H32 106.50
Si1 C32 H32 106.50
C32 C33 H33A 109.50
C32 C33 H33B 109.50
H33A C33 H33B 109.50
C32 C33 H33C 109.50
H33A C33 H33C 109.50
H33B C33 H33C 109.50
C32 C34 H34A 109.50
C32 C34 H34B 109.50
H34A C34 H34B 109.50
C32 C34 H34C 109.50
H34A C34 H34C 109.50
H34B C34 H34C 109.50
N2 C35 N1 120.6(7)
N2 C35 C36 118.4(7)
N1 C35 C36 121.0(6)
C41 C36 C37 119.3(8)
C41 C36 C35 121.6(7)
C37 C36 C35 119.1(8)
C36 C37 C38 120.1(9)
C36 C37 H37 120.00
C38 C37 H37 120.00
C39 C38 C37 120.5(9)
C39 C38 H38 119.70
C37 C38 H38 119.70
C38 C39 C40 119.8(8)
C38 C39 H39 120.10
C40 C39 H39 120.10
C41 C40 C39 119.8(9)
C41 C40 H40 120.10
C39 C40 H40 120.10
C36 C41 C40 120.5(8)
C36 C41 H41 119.80
C40 C41 H41 119.80
N5 C42 N6 120.8(7)
N5 C42 C43 118.5(7)
N6 C42 C43 120.7(7)
C44 C43 C48 118.8(7)
C44 C43 C42 119.6(7)
C48 C43 C42 121.5(7)
C43 C44 C45 121.0(8)
C43 C44 H44 119.50
C45 C44 H44 119.50
C46 C45 C44 119.1(9)
C46 C45 H45 120.50
C44 C45 H45 120.50
C45 C46 C47 120.7(9)
C45 C46 H46 119.70
C47 C46 H46 119.70
C46 C47 C48 120.3(10)
C46 C47 H47 119.90
C48 C47 H47 119.90
C43 C48 C47 120.2(9)
C43 C48 H48 119.90
C47 C48 H48 119.90
N4 C49 N3 120.9(7)
N4 C49 C50 120.8(7)
N3 C49 C50 118.2(7)
C51 C50 C55 118.2(8)
C51 C50 C49 120.7(7)
C55 C50 C49 121.1(7)
C52 C51 C50 121.3(9)
C52 C51 H51 119.40
C50 C51 H51 119.40
C51 C52 C53 120.0(9)
C51 C52 H52 120.00
C53 C52 H52 120.00
C52 C53 C54 119.9(9)
C52 C53 H53 120.00
C54 C53 H53 120.00
C55 C54 C53 119.0(8)
C55 C54 H54 120.50
C53 C54 H54 120.50
C54 C55 C50 121.6(8)
C54 C55 H55 119.20
C50 C55 H55 119.20
N7 C56 N8 120.7(7)
N7 C56 C57 119.1(7)
N8 C56 C57 120.1(7)
C62 C57 C58 120.4(8)
C62 C57 C56 118.2(7)
C58 C57 C56 121.4(8)
C57 C58 C59 118.8(9)
C57 C58 H58 120.60
C59 C58 H58 120.60
C60 C59 C58 120.6(9)
C60 C59 H59 119.70
C58 C59 H59 119.70
C59 C60 C61 120.5(9)
C59 C60 H60 119.70
C61 C60 H60 119.70
C60 C61 C62 119.9(10)
C60 C61 H61 120.10
C62 C61 H61 120.10
C57 C62 C61 119.7(9)
C57 C62 H62 120.10
C61 C62 H62 120.10
N7 C63 H63A 109.50
N7 C63 H63B 109.50
H63A C63 H63B 109.50
N7 C63 H63C 109.50
H63A C63 H63C 109.50
H63B C63 H63C 109.50
N8 C64 H64A 109.50
N8 C64 H64B 109.50
H64A C64 H64B 109.50
N8 C64 H64C 109.50
H64A C64 H64C 109.50
H64B C64 H64C 109.50
N1 C65 H65A 109.50
N1 C65 H65B 109.50
H65A C65 H65B 109.50
N1 C65 H65C 109.50
H65A C65 H65C 109.50
H65B C65 H65C 109.50
N2 C66 H66A 109.50
N2 C66 H66B 109.50
H66A C66 H66B 109.50
N2 C66 H66C 109.50
H66A C66 H66C 109.50
H66B C66 H66C 109.50
N5 C67 H67A 109.50
N5 C67 H67B 109.50
H67A C67 H67B 109.50
N5 C67 H67C 109.50
H67A C67 H67C 109.50
H67B C67 H67C 109.50
N6 C68 H68A 109.50
N6 C68 H68B 109.50
H68A C68 H68B 109.50
N6 C68 H68C 109.50
H68A C68 H68C 109.50
H68B C68 H68C 109.50
N3 C69 H69A 109.50
N3 C69 H69B 109.50
H69A C69 H69B 109.50
N3 C69 H69C 109.50
H69A C69 H69C 109.50
H69B C69 H69C 109.50
N4 C70 H70A 109.50
N4 C70 H70B 109.50
H70A C70 H70B 109.50
N4 C70 H70C 109.50
H70A C70 H70C 109.50
H70B C70 H70C 109.50
C72 C71 O1 104(3)
C72 C71 H71A 110.90
O1 C71 H71A 110.90
C72 C71 H71B 110.90
O1 C71 H71B 110.90
H71A C71 H71B 108.90
C71 C72 C73 96(2)
C71 C72 H72A 112.50
C73 C72 H72A 112.50
C71 C72 H72B 112.50
C73 C72 H72B 112.50
H72A C72 H72B 110.10
C74 C73 C72 120(2)
C74 C73 H73A 107.30
C72 C73 H73A 107.30
C74 C73 H73B 107.30
C72 C73 H73B 107.30
H73A C73 H73B 106.90
C73 C74 O1 84(2)
C73 C74 H74A 114.60
O1 C74 H74A 114.60
C73 C74 H74B 114.60
O1 C74 H74B 114.60
H74A C74 H74B 111.70

loop_
_geom_bond_atom_site_label_1
_geom_bond_atom_site_label_2
_geom_bond_distance
Ru1 N8 1.973(6)
Ru1 C1 1.982(9)
Ru1 N2 2.001(6)
Ru1 N4 2.101(6)
Ru1 N6 2.105(6)
Ru1 Ru2 2.4624(9)
Ru2 N3 1.977(6)
Ru2 C7 1.979(9)
Ru2 N5 2.004(6)
Ru2 N7 2.074(6)
Ru2 N1 2.127(6)
Si1 C12 1.851(9)
Si1 C32 1.871(10)
Si1 C26 1.882(10)
Si1 C29 1.891(9)
Si2 C6 1.839(10)
Si2 C23 1.871(10)
Si2 C20 1.872(9)
Si2 C17 1.872(9)
O1 C71 1.496(19)
O1 C74 1.513(18)
N1 C35 1.332(10)
N1 C65 1.468(10)
N2 C35 1.319(9)
N2 C66 1.466(10)
N3 C49 1.337(9)
N3 C69 1.473(10)
N4 C49 1.311(10)
N4 C70 1.470(10)
N5 C42 1.331(10)
N5 C67 1.456(9)
N6 C42 1.336(10)
N6 C68 1.469(10)
N7 C56 1.316(9)
N7 C63 1.478(9)
N8 C56 1.336(10)
N8 C64 1.463(10)
C1 C2 1.198(11)
C2 C3 1.466(12)
C3 C4 1.321(14)
C3 C5 1.416(14)
C4 C14 1.512(14)
C4 C13 1.513(15)
C5 C6 1.209(12)
C7 C8 1.215(11)
C8 C9 1.455(11)
C9 C10 1.343(10)
C9 C11 1.448(11)
C10 C16 1.487(11)
C10 C15 1.491(11)
C11 C12 1.190(11)
C13 H13A 0.9800
C13 H13B 0.9800
C13 H13C 0.9800
C14 H14A 0.9800
C14 H14B 0.9800
C14 H14C 0.9800
C15 H15A 0.9800
C15 H15B 0.9800
C15 H15C 0.9800
C16 H16A 0.9800
C16 H16B 0.9800
C16 H16C 0.9800
C17 C19 1.529(13)
C17 C18 1.530(14)
C17 H17 1.0000
C18 H18A 0.9800
C18 H18B 0.9800
C18 H18C 0.9800
C19 H19A 0.9800
C19 H19B 0.9800
C19 H19C 0.9800
C20 C22 1.525(13)
C20 C21 1.531(13)
C20 H20 1.0000
C21 H21A 0.9800
C21 H21B 0.9800
C21 H21C 0.9800
C22 H22A 0.9800
C22 H22B 0.9800
C22 H22C 0.9800
C23 C25 1.531(14)
C23 C24 1.537(14)
C23 H23 1.0000
C24 H24A 0.9800
C24 H24B 0.9800
C24 H24C 0.9800
C25 H25A 0.9800
C25 H25B 0.9800
C25 H25C 0.9800
C26 C28 1.481(14)
C26 C27 1.532(12)
C26 H26 1.0000
C27 H27A 0.9800
C27 H27B 0.9800
C27 H27C 0.9800
C28 H28A 0.9800
C28 H28B 0.9800
C28 H28C 0.9800
C29 C31 1.547(13)
C29 C30 1.550(13)
C29 H29 1.0000
C30 H30A 0.9800
C30 H30B 0.9800
C30 H30C 0.9800
C31 H31A 0.9800
C31 H31B 0.9800
C31 H31C 0.9800
C32 C34 1.476(14)
C32 C33 1.553(12)
C32 H32 1.0000
C33 H33A 0.9800
C33 H33B 0.9800
C33 H33C 0.9800
C34 H34A 0.9800
C34 H34B 0.9800
C34 H34C 0.9800
C35 C36 1.491(11)
C36 C41 1.371(11)
C36 C37 1.376(11)
C37 C38 1.386(12)
C37 H37 0.9500
C38 C39 1.347(13)
C38 H38 0.9500
C39 C40 1.387(13)
C39 H39 0.9500
C40 C41 1.374(12)
C40 H40 0.9500
C41 H41 0.9500
C42 C43 1.492(11)
C43 C44 1.376(11)
C43 C48 1.377(11)
C44 C45 1.391(12)
C44 H44 0.9500
C45 C46 1.362(14)
C45 H45 0.9500
C46 C47 1.365(14)
C46 H46 0.9500
C47 C48 1.380(12)
C47 H47 0.9500
C48 H48 0.9500
C49 C50 1.507(11)
C50 C51 1.378(11)
C50 C55 1.391(11)
C51 C52 1.346(12)
C51 H51 0.9500
C52 C53 1.383(13)
C52 H52 0.9500
C53 C54 1.391(13)
C53 H53 0.9500
C54 C55 1.349(12)
C54 H54 0.9500
C55 H55 0.9500
C56 C57 1.521(11)
C57 C62 1.374(12)
C57 C58 1.383(12)
C58 C59 1.390(12)
C58 H58 0.9500
C59 C60 1.363(14)
C59 H59 0.9500
C60 C61 1.363(14)
C60 H60 0.9500
C61 C62 1.392(12)
C61 H61 0.9500
C62 H62 0.9500
C63 H63A 0.9800
C63 H63B 0.9800
C63 H63C 0.9800
C64 H64A 0.9800
C64 H64B 0.9800
C64 H64C 0.9800
C65 H65A 0.9800
C65 H65B 0.9800
C65 H65C 0.9800
C66 H66A 0.9800
C66 H66B 0.9800
C66 H66C 0.9800
C67 H67A 0.9800
C67 H67B 0.9800
C67 H67C 0.9800
C68 H68A 0.9800
C68 H68B 0.9800
C68 H68C 0.9800
C69 H69A 0.9800
C69 H69B 0.9800
C69 H69C 0.9800
C70 H70A 0.9800
C70 H70B 0.9800
C70 H70C 0.9800
C71 C72 1.477(19)
C71 H71A 0.9900
C71 H71B 0.9900
C72 C73 1.51(2)
C72 H72A 0.9900
C72 H72B 0.9900
C73 C74 1.494(18)
C73 H73A 0.9900
C73 H73B 0.9900
C74 H74A 0.9900
C74 H74B 0.9900

loop_
_geom_torsion_atom_site_label_1
_geom_torsion_atom_site_label_2
_geom_torsion_atom_site_label_3
_geom_torsion_atom_site_label_4
_geom_torsion
N8 Ru1 Ru2 N3 108.5(3)
C1 Ru1 Ru2 N3 -21.8(9)
N2 Ru1 Ru2 N3 -159.3(3)
N4 Ru1 Ru2 N3 19.7(3)
N6 Ru1 Ru2 N3 -71.7(3)
N8 Ru1 Ru2 C7 -37.2(8)
C1 Ru1 Ru2 C7 -167.6(11)
N2 Ru1 Ru2 C7 55.0(8)
N4 Ru1 Ru2 C7 -126.1(8)
N6 Ru1 Ru2 C7 142.5(8)
N8 Ru1 Ru2 N5 -160.2(3)
C1 Ru1 Ru2 N5 69.4(9)
N2 Ru1 Ru2 N5 -68.0(3)
N4 Ru1 Ru2 N5 111.0(3)
N6 Ru1 Ru2 N5 19.6(3)
N8 Ru1 Ru2 N7 18.2(3)
C1 Ru1 Ru2 N7 -112.2(9)
N2 Ru1 Ru2 N7 110.4(2)
N4 Ru1 Ru2 N7 -70.7(3)
N6 Ru1 Ru2 N7 -162.1(3)
N8 Ru1 Ru2 N1 -72.8(2)
C1 Ru1 Ru2 N1 156.9(9)
N2 Ru1 Ru2 N1 19.4(2)
N4 Ru1 Ru2 N1 -161.6(2)
N6 Ru1 Ru2 N1 107.0(2)
N3 Ru2 N1 C35 -18.1(19)
C7 Ru2 N1 C35 162.1(6)
N5 Ru2 N1 C35 65.3(6)
N7 Ru2 N1 C35 -108.8(6)
Ru1 Ru2 N1 C35 -27.3(5)
N3 Ru2 N1 C65 167.3(15)
C7 Ru2 N1 C65 -12.5(6)
N5 Ru2 N1 C65 -109.2(6)
N7 Ru2 N1 C65 76.7(6)
Ru1 Ru2 N1 C65 158.2(6)
N8 Ru1 N2 C35 72.7(6)
C1 Ru1 N2 C35 170.8(6)
N4 Ru1 N2 C35 -29(3)
N6 Ru1 N2 C35 -100.1(5)
Ru2 Ru1 N2 C35 -19.2(5)
N8 Ru1 N2 C66 -117.3(6)
C1 Ru1 N2 C66 -19.1(7)
N4 Ru1 N2 C66 141(2)
N6 Ru1 N2 C66 70.0(6)
Ru2 Ru1 N2 C66 150.9(6)
C7 Ru2 N3 C49 148.7(5)
N5 Ru2 N3 C49 -114.3(5)
N7 Ru2 N3 C49 59.4(5)
N1 Ru2 N3 C49 -31.1(19)
Ru1 Ru2 N3 C49 -22.1(5)
C7 Ru2 N3 C69 -41.8(6)
N5 Ru2 N3 C69 55.2(6)
N7 Ru2 N3 C69 -131.1(6)
N1 Ru2 N3 C69 138.4(15)
Ru1 Ru2 N3 C69 147.4(5)
N8 Ru1 N4 C49 -116.1(6)
C1 Ru1 N4 C49 146.0(7)
N2 Ru1 N4 C49 -14(3)
N6 Ru1 N4 C49 56.7(6)
Ru2 Ru1 N4 C49 -24.2(6)
N8 Ru1 N4 C70 65.2(6)
C1 Ru1 N4 C70 -32.6(6)
N2 Ru1 N4 C70 167(2)
N6 Ru1 N4 C70 -121.9(6)
Ru2 Ru1 N4 C70 157.1(6)
N3 Ru2 N5 C42 73.0(6)
C7 Ru2 N5 C42 173.5(6)
N7 Ru2 N5 C42 -35(2)
N1 Ru2 N5 C42 -98.9(6)
Ru1 Ru2 N5 C42 -20.1(6)
N3 Ru2 N5 C67 -112.9(6)
C7 Ru2 N5 C67 -12.3(7)
N7 Ru2 N5 C67 140(2)
N1 Ru2 N5 C67 75.3(6)
Ru1 Ru2 N5 C67 154.0(6)
N8 Ru1 N6 C42 -24(2)
C1 Ru1 N6 C42 165.2(7)
N2 Ru1 N6 C42 68.4(6)
N4 Ru1 N6 C42 -105.8(6)
Ru2 Ru1 N6 C42 -26.1(6)
N8 Ru1 N6 C68 161.7(18)
C1 Ru1 N6 C68 -9.0(6)
N2 Ru1 N6 C68 -105.8(6)
N4 Ru1 N6 C68 80.0(6)
Ru2 Ru1 N6 C68 159.8(6)
N3 Ru2 N7 C56 -116.3(6)
C7 Ru2 N7 C56 143.4(6)
N5 Ru2 N7 C56 -9(2)
N1 Ru2 N7 C56 55.5(6)
Ru1 Ru2 N7 C56 -23.3(6)
N3 Ru2 N7 C63 68.6(6)
C7 Ru2 N7 C63 -31.7(6)
N5 Ru2 N7 C63 176(2)
N1 Ru2 N7 C63 -119.5(6)
Ru1 Ru2 N7 C63 161.6(5)
C1 Ru1 N8 C56 149.3(6)
N2 Ru1 N8 C56 -113.6(6)
N4 Ru1 N8 C56 60.4(6)
N6 Ru1 N8 C56 -21(2)
Ru2 Ru1 N8 C56 -19.4(5)
C1 Ru1 N8 C64 -34.9(6)
N2 Ru1 N8 C64 62.2(6)
N4 Ru1 N8 C64 -123.8(6)
N6 Ru1 N8 C64 154.5(18)
Ru2 Ru1 N8 C64 156.4(6)
N8 Ru1 C1 C2 19(11)
N2 Ru1 C1 C2 -74(11)
N4 Ru1 C1 C2 108(11)
N6 Ru1 C1 C2 -162(11)
Ru2 Ru1 C1 C2 149(10)
Ru1 C1 C2 C3 -86(17)
C1 C2 C3 C4 163(11)
C1 C2 C3 C5 -11(12)
C5 C3 C4 C14 176.8(11)
C2 C3 C4 C14 3.9(19)
C5 C3 C4 C13 -8(2)
C2 C3 C4 C13 179.0(11)
C4 C3 C5 C6 -173(11)
C2 C3 C5 C6 1(12)
C3 C5 C6 Si2 7(20)
C23 Si2 C6 C5 -49(9)
C20 Si2 C6 C5 -171(9)
C17 Si2 C6 C5 70(9)
N3 Ru2 C7 C8 3(12)
N5 Ru2 C7 C8 -90(12)
N7 Ru2 C7 C8 94(12)
N1 Ru2 C7 C8 -177(100)
Ru1 Ru2 C7 C8 148(11)
Ru2 C7 C8 C9 90(15)
C7 C8 C9 C10 -141(9)
C7 C8 C9 C11 41(10)
C11 C9 C10 C16 -5.5(12)
C8 C9 C10 C16 176.4(7)
C11 C9 C10 C15 179.3(8)
C8 C9 C10 C15 1.3(12)
C10 C9 C11 C12 149(42)
C8 C9 C11 C12 -33(43)
C9 C11 C12 Si1 -24(49)
C32 Si1 C12 C11 -77(9)
C26 Si1 C12 C11 162(9)
C29 Si1 C12 C11 44(9)
C6 Si2 C17 C19 -57.1(8)
C23 Si2 C17 C19 59.0(9)
C20 Si2 C17 C19 -173.5(8)
C6 Si2 C17 C18 66.8(8)
C23 Si2 C17 C18 -177.2(7)
C20 Si2 C17 C18 -49.6(8)
C6 Si2 C20 C22 67.3(9)
C23 Si2 C20 C22 -50.8(9)
C17 Si2 C20 C22 -176.1(7)
C6 Si2 C20 C21 -165.8(8)
C23 Si2 C20 C21 76.1(9)
C17 Si2 C20 C21 -49.2(9)
C6 Si2 C23 C25 -43.7(9)
C20 Si2 C23 C25 74.4(8)
C17 Si2 C23 C25 -160.0(8)
C6 Si2 C23 C24 -174.0(7)
C20 Si2 C23 C24 -55.9(9)
C17 Si2 C23 C24 69.8(9)
C12 Si1 C26 C28 52.7(10)
C32 Si1 C26 C28 -65.3(9)
C29 Si1 C26 C28 167.7(9)
C12 Si1 C26 C27 178.8(7)
C32 Si1 C26 C27 60.8(8)
C29 Si1 C26 C27 -66.2(8)
C12 Si1 C29 C31 -61.6(8)
C32 Si1 C29 C31 56.3(8)
C26 Si1 C29 C31 -178.0(6)
C12 Si1 C29 C30 62.4(7)
C32 Si1 C29 C30 -179.7(6)
C26 Si1 C29 C30 -53.9(8)
C12 Si1 C32 C34 29.9(9)
C26 Si1 C32 C34 148.0(8)
C29 Si1 C32 C34 -86.9(9)
C12 Si1 C32 C33 156.1(6)
C26 Si1 C32 C33 -85.8(7)
C29 Si1 C32 C33 39.3(8)
C66 N2 C35 N1 -167.2(7)
Ru1 N2 C35 N1 3.1(9)
C66 N2 C35 C36 11.4(11)
Ru1 N2 C35 C36 -178.3(5)
C65 N1 C35 N2 -164.0(7)
Ru2 N1 C35 N2 21.4(10)
C65 N1 C35 C36 17.4(10)
Ru2 N1 C35 C36 -157.2(5)
N2 C35 C36 C41 70.8(10)
N1 C35 C36 C41 -110.6(9)
N2 C35 C36 C37 -108.5(9)
N1 C35 C36 C37 70.1(10)
C41 C36 C37 C38 -2.3(12)
C35 C36 C37 C38 177.0(7)
C36 C37 C38 C39 3.2(14)
C37 C38 C39 C40 -2.0(14)
C38 C39 C40 C41 0.0(13)
C37 C36 C41 C40 0.3(12)
C35 C36 C41 C40 -179.0(7)
C39 C40 C41 C36 0.8(12)
C67 N5 C42 N6 -169.1(8)
Ru2 N5 C42 N6 5.3(10)
C67 N5 C42 C43 12.7(11)
Ru2 N5 C42 C43 -172.9(5)
C68 N6 C42 N5 -166.9(8)
Ru1 N6 C42 N5 18.9(10)
C68 N6 C42 C43 11.3(11)
Ru1 N6 C42 C43 -163.0(6)
N5 C42 C43 C44 -99.5(9)
N6 C42 C43 C44 82.3(10)
N5 C42 C43 C48 77.6(10)
N6 C42 C43 C48 -100.6(10)
C48 C43 C44 C45 -1.3(12)
C42 C43 C44 C45 175.9(8)
C43 C44 C45 C46 1.7(13)
C44 C45 C46 C47 -0.9(15)
C45 C46 C47 C48 -0.2(15)
C44 C43 C48 C47 0.2(13)
C42 C43 C48 C47 -177.0(8)
C46 C47 C48 C43 0.6(14)
C70 N4 C49 N3 -166.3(7)
Ru1 N4 C49 N3 15.0(10)
C70 N4 C49 C50 12.2(11)
Ru1 N4 C49 C50 -166.5(5)
C69 N3 C49 N4 -160.4(7)
Ru2 N3 C49 N4 9.2(9)
C69 N3 C49 C50 21.1(10)
Ru2 N3 C49 C50 -169.4(5)
N4 C49 C50 C51 -107.7(9)
N3 C49 C50 C51 70.9(10)
N4 C49 C50 C55 72.3(10)
N3 C49 C50 C55 -109.1(9)
C55 C50 C51 C52 -1.4(13)
C49 C50 C51 C52 178.6(8)
C50 C51 C52 C53 1.6(15)
C51 C52 C53 C54 -1.7(16)
C52 C53 C54 C55 1.7(15)
C53 C54 C55 C50 -1.5(15)
C51 C50 C55 C54 1.4(13)
C49 C50 C55 C54 -178.6(8)
C63 N7 C56 N8 -169.1(7)
Ru2 N7 C56 N8 15.8(10)
C63 N7 C56 C57 14.6(10)
Ru2 N7 C56 C57 -160.5(5)
C64 N8 C56 N7 -169.2(7)
Ru1 N8 C56 N7 6.7(9)
C64 N8 C56 C57 7.1(10)
Ru1 N8 C56 C57 -177.0(5)
N7 C56 C57 C62 78.1(10)
N8 C56 C57 C62 -98.2(9)
N7 C56 C57 C58 -101.9(9)
N8 C56 C57 C58 81.8(10)
C62 C57 C58 C59 -1.3(13)
C56 C57 C58 C59 178.8(8)
C57 C58 C59 C60 0.7(14)
C58 C59 C60 C61 0.8(15)
C59 C60 C61 C62 -1.7(15)
C58 C57 C62 C61 0.4(14)
C56 C57 C62 C61 -179.7(8)
C60 C61 C62 C57 1.2(15)
C74 O1 C71 C72 -37(4)
O1 C71 C72 C73 7(4)
C71 C72 C73 C74 26(5)
C72 C73 C74 O1 -43(4)
C71 O1 C74 C73 44(3)

loop_
_platon_squeeze_void_nr
_platon_squeeze_void_average_x
_platon_squeeze_void_average_y
_platon_squeeze_void_average_z
_platon_squeeze_void_volume
_platon_squeeze_void_count_electrons
_platon_squeeze_void_content
1 0.341 0.213 0.286 19 1 ' '
2 0.659 0.787 0.714 18 1 ' '
